data_7717547
loop_
_publ_author_name
'Risi, Matthew C.'
'Stj&#xe4;rnhage, Julia'
'Henderson, William'
'Lane, Joseph R.'
'Hartinger, Christian G.'
'Saunders, Graham C.'

_publ_section_title
;
 The coordination chemistry and anticancer activity of
 organo-ruthenium(II), -iridium(III) and -rhodium(III) complexes with
 sulfonyl-substituted thiourea ligands.
;
_journal_name_full 'Dalton transactions (Cambridge, England : 2003)'
_journal_paper_doi 10.1039/d4dt02733g
_journal_year 2024
_chemical_formula_moiety 'C42 H41 N2 O2 P Ru S2'
_chemical_formula_sum 'C42 H41 N2 O2 P Ru S2'
_chemical_formula_weight 801.977
_space_group_crystal_system triclinic
_space_group_IT_number 2
_space_group_name_Hall '-P 1'
_space_group_name_H-M_alt 'P -1'
_symmetry_Int_Tables_number 2
_atom_sites_solution_primary iterative
_audit_creation_date 2024-10-15
_audit_creation_method
;
Olex2 1.5
(compiled 2023.08.24 svn.re1ec1418 for OlexSys, GUI svn.r6817)
;
_audit_update_record
;
2024-10-25 deposited with the CCDC.	2024-11-13 downloaded from the CCDC.
;
_cell_angle_alpha 78.126(1)
_cell_angle_beta 89.588(1)
_cell_angle_gamma 64.356(1)
_cell_formula_units_Z 2
_cell_length_a 9.2306(1)
_cell_length_b 9.8609(1)
_cell_length_c 23.0693(2)
_cell_measurement_reflns_used 45041
_cell_measurement_temperature 100.1(6)
_cell_measurement_theta_max 74.0110
_cell_measurement_theta_min 3.9220
_cell_volume 1844.49(4)
_computing_cell_refinement 'CrysAlisPro 1.171.40.84a (Rigaku OD, 2020)'
_computing_data_collection 'CrysAlisPro 1.171.40.84a (Rigaku OD, 2020)'
_computing_data_reduction 'CrysAlisPro 1.171.40.84a (Rigaku OD, 2020)'
_computing_molecular_graphics 'Olex2 1.5 (Dolomanov et al., 2009)'
_computing_publication_material 'Olex2 1.5 (Dolomanov et al., 2009)'
_computing_structure_refinement 'olex2.refine 1.5 (Bourhis et al., 2015)'
_computing_structure_solution 'olex2.solve 1.5 (Bourhis et al., 2015)'
_diffrn_ambient_environment N~2~
_diffrn_ambient_temperature 100.1(6)
_diffrn_detector 'Hybrid Pixel Array Detector'
_diffrn_detector_area_resol_mean 5.8140
_diffrn_detector_type 'Pilatus 200K'
_diffrn_measured_fraction_theta_full 0.9995
_diffrn_measured_fraction_theta_max 0.9738
_diffrn_measurement_details
;
List of Runs (angles in degrees, time in seconds):

  # Type    Start    End  Width  t~exp~   \w     \q     \k     \f   Frames
#--------------------------------------------------------------------------
  1  \w     64.00  92.00   0.50    0.10    --   58.00  80.00 -37.34   56
  2  \w     47.00  73.00   0.50    0.31    --   74.00  80.00 -81.03   52
  3  \w     34.00  61.00   0.50    0.10    --   62.00  79.00-105.38   54
  4  \w     38.00  64.00   0.50    0.10    --   66.00  79.00 -87.34   52
  5  \w     30.00  57.00   0.50    0.10    --   58.00  79.00 -67.73   54
  6  \w     31.00  57.00   0.50    0.10    --   58.00  80.00 -37.34   52
  7  \w     35.00  88.00   0.50    0.10    --   62.00  79.00  24.10  106
  8  \w     34.00  64.00   0.50    0.10    --   62.00  80.00  73.54   60
  9  \w     35.00  62.00   0.50    0.10    --   62.00  78.00 112.63   54
 10  \w     35.00  61.00   0.50    0.10    --   62.00  78.00 164.24   52
 11  \w     34.00  60.00   0.50    0.10    --   58.00  78.00 142.57   52
 12  \w     46.00  74.00   0.50    0.31    --   74.00  80.00 154.32   56
 13  \w     93.00 138.00   0.50    0.10    --   62.00  78.00 112.63   90
 14  \w    149.00 174.00   0.50    0.31    --  100.91  77.00  30.00   50
 15  \w    145.00 177.00   0.50    0.31    --  100.91  77.00   0.00   64
 16  \w     74.00 110.00   0.50    0.31    --  100.91  77.00  30.00   72
 17  \w    123.00 171.00   0.50    0.31    --  100.91  77.00 150.00   96
 18  \w     75.00 132.00   0.50    0.31    --  100.91  77.00   0.00  114
 19  \w     74.00 116.00   0.50    0.31    --  100.91  77.00 150.00   84
 20  \w     78.00 134.00   0.50    0.31    --  100.91  77.00 120.00  112
 21  \w     75.00 147.00   0.50    0.31    --  100.91  77.00  90.00  144
 22  \w     37.00  73.00   0.50    0.10    --   62.00  78.00-146.81   72
 23  \w     31.00  63.00   0.50    0.10    --   46.98  38.00-180.00   64
 24  \w     77.00 137.00   0.50    0.31    --  100.91  77.00-180.00  120
 25  \w    100.00 125.00   0.50    0.10    --   46.98  38.00-180.00   50
 26  \w    102.00 127.00   0.50    0.10    --   62.00  78.00-146.81   50
 27  \w     96.00 176.00   0.50    0.31    --  100.91  15.00 -60.00  160
 28  \w     85.00 175.00   0.50    0.31    --  100.91  30.00   0.00  180
 29  \w     82.00 174.00   0.50    0.31    --  100.91  30.00 120.00  184
 30  \w     76.00 107.00   0.50    0.31    --  100.91-111.00 -90.00   62
 31  \w     23.00  68.00   0.50    0.31    --  100.91-111.00 -90.00   90
 32  \w     23.00  69.00   0.50    0.31    --  100.91-111.00  60.00   92
 33  \w     75.00 107.00   0.50    0.31    --  100.91-111.00  60.00   64
 34  \w     83.00 108.00   0.50    0.31    --  100.91-111.00 120.00   50
 35  \w     38.00  78.00   0.50    0.31    --  100.91-111.00 120.00   80
 36  \w     33.00  65.00   0.50    0.31    --  100.91 -95.00   0.00   64
 37  \w     71.00  98.00   0.50    0.31    --  100.91 -95.00   0.00   54
 38  \w     23.00 107.00   0.50    0.31    --  100.91-111.00 -60.00  168
 39  \w     27.00 102.00   0.50    0.31    --  100.91 -95.00-150.00  150
 40  \w     24.00 107.00   0.50    0.31    --  100.91-111.00-150.00  166
 41  \w     23.00 105.00   0.50    0.31    --  100.91 -95.00 -60.00  164
 42  \w     -5.00  58.00   0.50    0.10    --   46.98 -84.00  19.00  126
 43  \w     29.00  59.00   0.50    0.31    --  100.91 -84.00  19.00   60
 44  \w     78.00 128.00   0.50    0.31    --  100.91 -84.00  19.00  100
 45  \w     35.00 101.00   0.50    0.31    --  100.91 -77.00 -60.00  132
 46  \w     39.00 100.00   0.50    0.31    --  100.91 -77.00  30.00  122
 47  \w     34.00  59.00   0.50    0.31    --  100.91 -61.00 120.00   50
 48  \w     25.00  50.00   0.50    0.31    --  100.91 -45.00  90.00   50
 49  \w     24.00  49.00   0.50    0.31    --  100.91 -45.00  60.00   50
 50  \w     15.00  40.00   0.50    0.10    --   46.00  86.00 144.13   50
 51  \w     12.00  42.00   0.50    0.10    --   46.00  92.00  -9.63   60
 52  \w    -53.00 -26.00   0.50    0.10    --   10.00 153.00  53.16   54
 53  \w    -53.00 -28.00   0.50    0.10    --   14.00 151.00 -35.13   50
 54  \w    -14.00  28.00   0.50    0.10    --   22.00  98.00-148.93   84
 55  \w     16.00  41.00   0.50    0.10    --   50.00  92.00-165.80   50
 56  \w     15.00  41.00   0.50    0.10    --   46.00  86.00 -63.01   52
 57  \w     17.00  42.00   0.50    0.10    --   50.00  90.00  29.20   50
 58  \w     17.00  42.00   0.50    0.10    --   50.00  90.00  62.24   50
 59  \w     17.00  42.00   0.50    0.10    --   50.00  90.00 147.64   50
 60  \w    -76.00 -36.00   0.50    0.10    --  -46.98  84.00 139.00   80
 61  \w    -83.00 -58.00   0.50    0.31    --  -90.25  84.00 139.00   50
 62  \w    -31.00  28.00   0.50    0.10    --  -46.98  84.00 139.00  118
 63  \w    -42.00  30.00   0.50    0.10    --  -46.98  38.00 150.00  144
 64  \w    -51.00 -14.00   0.50    0.31    --  -90.25  45.00 -90.00   74
 65  \w   -123.00 -68.00   0.50    0.10    --  -46.98 -38.00  60.00  110
 66  \w   -134.00 -86.00   0.50    0.31    --  -90.25 -84.00  19.00   96
 67  \w    -61.00 -26.00   0.50    0.10    --  -46.98 -38.00  60.00   70
 68  \w    -67.00 -24.00   0.50    0.10    --  -46.98 -19.00 120.00   86
 69  \w   -162.00 -95.00   0.50    0.31    --  -90.25 -53.00  94.75  134
 70  \w   -145.00-119.00   0.50    0.31    --  -90.25 -80.00 -96.99   52
 71  \w    -87.00 -62.00   0.50    0.31    --  -90.25 -80.00 -96.99   50
 72  \w    -93.00 -62.00   0.50    0.31    --  -90.00 -78.00 -56.20   62
 73  \w    -75.00 -50.00   0.50    0.31    --  -78.00 -78.00  43.00   50
 74  \w    -76.00 -47.00   0.50    0.31    --  -74.00 -78.00   5.87   58
 75  \w   -128.00-103.00   0.50    0.31    --  -90.00 -78.00 -56.20   50
 76  \w    -96.00 -63.00   0.50    0.31    --  -90.25 -78.00-142.93   66
 77  \w   -106.00 -80.00   0.50    0.31    --  -74.00 -78.00   5.87   52
 78  \w    -91.00 -50.00   0.50    0.31    --  -78.00 -78.00  93.52   82
 79  \w    -71.00 -46.00   0.50    0.31    --  -74.00 -79.00 178.66   50
 80  \w    -85.00 -59.00   0.50    0.31    --  -86.00 -78.00 153.80   52
 81  \w    -80.00 -55.00   0.50    0.31    --  -82.00 -77.00 108.77   50
 82  \w    -89.00 -64.00   0.50    0.31    --  -90.25 -77.00 150.00   50
 83  \w   -154.00-128.00   0.50    0.31    --  -82.00 -77.00 108.77   52
 84  \w   -145.00-120.00   0.50    0.31    --  -90.25 -77.00 150.00   50
 85  \w   -161.00-131.00   0.50    0.31    --  -86.00 -77.00   0.47   60
 86  \w   -147.00-118.00   0.50    0.31    --  -90.25 -77.00 -25.00   58
 87  \w   -104.00 -63.00   0.50    0.31    --  -90.25 -77.00 -25.00   82
 88  \w    -89.00 -64.00   0.50    0.31    --  -90.25 -77.00 -30.00   50
 89  \w    -86.00 -59.00   0.50    0.31    --  -86.00 -77.00   0.47   54
 90  \w    -64.00 -39.00   0.50    0.10    --  -66.00 -77.00 -47.87   50
 91  \w    -76.00 -51.00   0.50    0.31    --  -78.00 -77.00-146.38   50
 92  \w    -85.00 -59.00   0.50    0.31    --  -86.00 -76.00-121.94   52
 93  \w   -108.00 -65.00   0.50    0.31    --  -90.25 -77.00-120.00   86
 94  \w   -142.00-116.00   0.50    0.31    --  -78.00 -76.00 -33.35   52
 95  \w   -163.00 -73.00   0.50    0.31    --  -90.25 -77.00  60.00  180
 96  \w    -86.00 -55.00   0.50    0.31    --  -82.00 -76.00  32.28   62
 97  \w    -76.00 -51.00   0.50    0.31    --  -78.00 -76.00  59.18   50
 98  \w    -96.00 -63.00   0.50    0.31    --  -90.25 -77.00  30.00   66
 99  \w    -76.00 -51.00   0.50    0.31    --  -78.00 -76.00 -33.35   50
100  \w    -93.00 -66.00   0.50    0.31    --  -90.25 -74.00 -86.35   54
101  \w    -89.00 -64.00   0.50    0.31    --  -90.25 -74.00 -80.79   50
102  \w    -90.00 -65.00   0.50    0.31    --  -90.25 -75.00 -47.46   50
103  \w   -165.00 -96.00   0.50    0.31    --  -90.25 -75.00 -47.46  138
104  \w   -164.00-121.00   0.50    0.31    --  -90.25 -74.00 -80.79   86
105  \w   -164.00-138.00   0.50    0.31    --  -90.25 -74.00 -86.35   52
106  \w   -165.00-139.00   0.50    0.31    --  -90.25 -73.00-161.59   52
107  \w    -99.00 -65.00   0.50    0.31    --  -90.25 -73.00-161.59   68
108  \w   -148.00-118.00   0.50    0.31    --  -78.00 -70.00 -70.28   60
109  \w   -137.00 -66.00   0.50    0.31    --  -90.25 -70.00-106.70  142
110  \w    -79.00 -54.00   0.50    0.31    --  -78.00 -70.00 -70.28   50
111  \w   -150.00-123.00   0.50    0.31    --  -90.25 -69.00  26.12   54
112  \w    -91.00 -66.00   0.50    0.31    --  -90.25 -69.00  26.12   50
113  \w   -120.00 -69.00   0.50    0.31    --  -90.25 -63.00 149.14  102
114  \w    -96.00 -71.00   0.50    0.31    --  -90.25 -61.00 120.00   50
115  \w    -78.00 -53.00   0.50    0.31    --  -78.00 -72.00 162.00   50
116  \w    -91.00 -66.00   0.50    0.31    --  -90.25 -70.00 179.30   50
117  \w   -164.00 -99.00   0.50    0.31    --  -90.25 -70.00 179.30  130
118  \w   -141.00 -86.00   0.50    0.31    --  -90.25 -57.00  74.59  110
119  \w   -148.00 -80.00   0.50    0.31    --  -90.25 -61.00-129.83  136
120  \w    114.00 139.00   0.50    0.31    --  100.91  84.00 139.00   50
121  \w     99.00 141.00   0.50    0.31    --  100.91 178.00-120.00   84
122  \w     68.00  95.00   0.50    0.31    --  100.91 178.00-120.00   54
;
_diffrn_measurement_device 'four-circle diffractometer'
_diffrn_measurement_device_type 'XtaLAB Synergy, Dualflex, Pilatus 200K'
_diffrn_measurement_method '\w scans'
_diffrn_orient_matrix_type 'CrysAlisPro convention (1999,Acta A55,543-557)'
_diffrn_orient_matrix_UB_11 0.0864685000
_diffrn_orient_matrix_UB_12 -0.1638868000
_diffrn_orient_matrix_UB_13 -0.0113993000
_diffrn_orient_matrix_UB_21 0.0487356000
_diffrn_orient_matrix_UB_22 0.0652160000
_diffrn_orient_matrix_UB_23 -0.0594132000
_diffrn_orient_matrix_UB_31 0.1572239000
_diffrn_orient_matrix_UB_32 -0.0227818000
_diffrn_orient_matrix_UB_33 0.0322073000
_diffrn_radiation_monochromator mirror
_diffrn_radiation_probe x-ray
_diffrn_radiation_type 'Cu K\a'
_diffrn_radiation_wavelength 1.54184
_diffrn_reflns_av_R_equivalents 0.0449
_diffrn_reflns_av_unetI/netI 0.0232
_diffrn_reflns_Laue_measured_fraction_full 0.9995
_diffrn_reflns_Laue_measured_fraction_max 0.9738
_diffrn_reflns_limit_h_max 11
_diffrn_reflns_limit_h_min -11
_diffrn_reflns_limit_k_max 12
_diffrn_reflns_limit_k_min -12
_diffrn_reflns_limit_l_max 28
_diffrn_reflns_limit_l_min -28
_diffrn_reflns_number 58161
_diffrn_reflns_point_group_measured_fraction_full 0.9995
_diffrn_reflns_point_group_measured_fraction_max 0.9738
_diffrn_reflns_theta_full 67.6840
_diffrn_reflns_theta_max 74.26
_diffrn_reflns_theta_min 3.93
_diffrn_source 'micro-focus sealed X-ray tube'
_diffrn_source_type 'PhotonJet (Cu) X-ray Source'
_exptl_absorpt_coefficient_mu 5.214
_exptl_absorpt_correction_T_max 1.00000
_exptl_absorpt_correction_T_min 0.87402
_exptl_absorpt_correction_type multi-scan
_exptl_absorpt_process_details
;
CrysAlisPro 1.171.40.84a (Rigaku Oxford Diffraction, 2020)
Empirical absorption correction using spherical harmonics,
implemented in SCALE3 ABSPACK scaling algorithm.
;
_exptl_crystal_colour 'orangish yellow'
_exptl_crystal_colour_modifier orangish
_exptl_crystal_colour_primary yellow
_exptl_crystal_density_diffrn 1.444
_exptl_crystal_description irregular
_exptl_crystal_F_000 832.343
_exptl_crystal_size_max 0.18
_exptl_crystal_size_mid 0.18
_exptl_crystal_size_min 0.12
_refine_diff_density_max 1.7164
_refine_diff_density_min -0.8632
_refine_diff_density_rms 0.0854
_refine_ls_d_res_high 0.8009
_refine_ls_d_res_low 11.2391
_refine_ls_extinction_coef 0.00034(8)
_refine_ls_extinction_expression Fc^*^=kFc[1+0.001xFc^2^\l^3^/sin(2\q)]^-1/4^
_refine_ls_goodness_of_fit_ref 1.0377
_refine_ls_hydrogen_treatment constr
_refine_ls_matrix_type full
_refine_ls_number_constraints 74
_refine_ls_number_parameters 456
_refine_ls_number_reflns 7326
_refine_ls_number_restraints 0
_refine_ls_restrained_S_all 1.0377
_refine_ls_R_factor_all 0.0324
_refine_ls_R_factor_gt 0.0315
_refine_ls_shift/su_max 0.0003
_refine_ls_shift/su_mean 0.0000
_refine_ls_structure_factor_coef Fsqd
_refine_ls_weighting_details 'w=1/[\s^2^(Fo^2^)+(0.0489P)^2^+1.9354P] where P=(Fo^2^+2Fc^2^)/3'
_refine_ls_weighting_scheme calc
_refine_ls_wR_factor_gt 0.0811
_refine_ls_wR_factor_ref 0.0817
_reflns_Friedel_coverage 0.0
_reflns_limit_h_max 11
_reflns_limit_h_min -11
_reflns_limit_k_max 12
_reflns_limit_k_min -11
_reflns_limit_l_max 28
_reflns_limit_l_min 0
_reflns_number_gt 7090
_reflns_number_total 7326
_reflns_threshold_expression I>=2u(I)
_cod_data_source_file d4dt02733g2.cif
_cod_data_source_block MCR_10
_cod_database_code 7717547
_chemical_oxdiff_formula C42H41N2O2RuS2
_reflns_odcompleteness_completeness 99.94
_reflns_odcompleteness_iscentric 1
_reflns_odcompleteness_theta 68.13
_olex2_refinement_description
;
1. Fixed Uiso
 At 1.2 times of:
  All C(H) groups
 At 1.5 times of:
  All C(H,H,H) groups
2.a Ternary CH refined with riding coordinates:
 C38(H38)
2.b Aromatic/amide H refined with riding coordinates:
 C46(H46), C62(H62), C56(H56), C52(H52), C12(H12), C42(H42), C63(H63),
 C65(H65), C66(H66), C53(H53), C22(H22), C34(H34), C55(H55), C37(H37), C14(H14),
  C16(H16), C64(H64), C15(H15), C36(H36), C44(H44), C26(H26), C43(H43),
 C45(H45), C13(H13), C33(H33), C54(H54), C23(H23), C25(H25)
2.c Idealised Me refined as rotating group:
 C31(H31a,H31b,H31c), C39(H39a,H39b,H39c), C27(H27a,H27b,H27c), C40(H40a,H40b,
 H40c)
;
_olex2_submission_special_instructions 'No special instructions were received'
_oxdiff_exptl_absorpt_empirical_details
;
Empirical correction (ABSPACK) includes:
- Absorption correction using spherical harmonics
- Frame scaling
;
_oxdiff_exptl_absorpt_empirical_full_max 1.738
_oxdiff_exptl_absorpt_empirical_full_min 0.777

loop_
_space_group_symop_id
_space_group_symop_operation_xyz
1 x,y,z
2 -x,-y,-z

loop_
_atom_site_label
_atom_site_type_symbol
_atom_site_fract_x
_atom_site_fract_y
_atom_site_fract_z
_atom_site_U_iso_or_equiv
_atom_site_adp_type
_atom_site_occupancy
_atom_site_refinement_flags_posn
Ru1 Ru 0.467720(17) 0.655181(16) 0.735540(7) 0.01307(7) Uani 1.000000 .
S2 S 0.17129(6) 0.31125(6) 0.72623(2) 0.01597(11) Uani 1.000000 .
S1 S 0.47172(6) 0.41025(6) 0.74019(2) 0.01600(11) Uani 1.000000 .
P1 P 0.46772(6) 0.58902(6) 0.83935(2) 0.01370(12) Uani 1.000000 .
O1 O 0.3317(2) 0.19523(18) 0.74957(8) 0.0233(3) Uani 1.000000 .
O2 O 0.0394(2) 0.28928(18) 0.75356(7) 0.0215(3) Uani 1.000000 .
N2 N 0.1410(2) 0.4836(2) 0.72432(8) 0.0163(4) Uani 1.000000 .
N1 N 0.2358(2) 0.6690(2) 0.72467(8) 0.0151(4) Uani 1.000000 .
C41 C 0.2923(3) 0.5678(2) 0.86991(9) 0.0166(4) Uani 1.000000 .
C46 C 0.2734(3) 0.4356(3) 0.86817(10) 0.0184(4) Uani 1.000000 .
H46 H 0.3479(3) 0.3604(3) 0.85061(10) 0.0220(5) Uiso 1.000000 R
C51 C 0.4872(3) 0.7249(3) 0.87903(9) 0.0163(4) Uani 1.000000 .
C62 C 0.7699(3) 0.3339(3) 0.84674(10) 0.0179(4) Uani 1.000000 .
H62 H 0.7782(3) 0.3840(3) 0.80892(10) 0.0215(5) Uiso 1.000000 R
C56 C 0.5940(3) 0.6775(3) 0.92955(10) 0.0191(4) Uani 1.000000 .
H56 H 0.6526(3) 0.5728(3) 0.94641(10) 0.0230(5) Uiso 1.000000 R
C52 C 0.3970(3) 0.8837(3) 0.85571(10) 0.0191(4) Uani 1.000000 .
H52 H 0.3232(3) 0.9175(3) 0.82259(10) 0.0230(5) Uiso 1.000000 R
C21 C 0.1489(3) 0.3063(2) 0.65041(10) 0.0190(4) Uani 1.000000 .
C12 C 0.0408(3) 0.9162(3) 0.74115(10) 0.0198(4) Uani 1.000000 .
H12 H 0.1145(3) 0.9104(3) 0.76996(10) 0.0238(5) Uiso 1.000000 R
C42 C 0.1788(3) 0.6787(3) 0.89661(11) 0.0229(5) Uani 1.000000 .
H42 H 0.1893(3) 0.7677(3) 0.89792(11) 0.0275(6) Uiso 1.000000 R
C63 C 0.8943(3) 0.1917(3) 0.87376(10) 0.0215(5) Uani 1.000000 .
H63 H 0.9856(3) 0.1472(3) 0.85406(10) 0.0257(6) Uiso 1.000000 R
C65 C 0.7479(3) 0.1841(3) 0.95995(10) 0.0224(5) Uani 1.000000 .
H65 H 0.7407(3) 0.1343(3) 0.99796(10) 0.0268(6) Uiso 1.000000 R
C1 C 0.2607(3) 0.5245(2) 0.72763(9) 0.0151(4) Uani 1.000000 .
C66 C 0.6241(3) 0.3263(3) 0.93307(10) 0.0192(4) Uani 1.000000 .
H66 H 0.5344(3) 0.3717(3) 0.95337(10) 0.0231(5) Uiso 1.000000 R
C53 C 0.4161(3) 0.9909(3) 0.88126(10) 0.0227(5) Uani 1.000000 .
H53 H 0.3551(3) 1.0958(3) 0.86538(10) 0.0273(6) Uiso 1.000000 R
C22 C 0.2646(3) 0.3182(3) 0.61346(11) 0.0262(5) Uani 1.000000 .
H22 H 0.3527(3) 0.3268(3) 0.62852(11) 0.0315(6) Uiso 1.000000 R
C34 C 0.4145(3) 0.8802(3) 0.67551(10) 0.0212(5) Uani 1.000000 .
H34 H 0.3145(3) 0.9661(3) 0.66690(10) 0.0255(6) Uiso 1.000000 R
C61 C 0.6325(3) 0.4023(2) 0.87589(10) 0.0167(4) Uani 1.000000 .
C55 C 0.6138(3) 0.7855(3) 0.95507(10) 0.0227(5) Uani 1.000000 .
H55 H 0.6859(3) 0.7524(3) 0.98864(10) 0.0273(6) Uiso 1.000000 R
C37 C 0.7100(3) 0.6162(3) 0.70588(10) 0.0188(4) Uani 1.000000 .
H37 H 0.8065(3) 0.5268(3) 0.71623(10) 0.0225(5) Uiso 1.000000 R
C14 C -0.2206(3) 1.0553(3) 0.68514(11) 0.0232(5) Uani 1.000000 .
H14 H -0.3221(3) 1.1392(3) 0.67748(11) 0.0278(6) Uiso 1.000000 R
C16 C -0.0278(3) 0.8128(3) 0.66561(10) 0.0179(4) Uani 1.000000 .
H16 H -0.0004(3) 0.7364(3) 0.64410(10) 0.0214(5) Uiso 1.000000 R
C64 C 0.8828(3) 0.1160(3) 0.93007(11) 0.0231(5) Uani 1.000000 .
H64 H 0.9651(3) 0.0198(3) 0.94778(11) 0.0278(6) Uiso 1.000000 R
C15 C -0.1776(3) 0.9406(3) 0.65289(10) 0.0211(5) Uani 1.000000 .
H15 H -0.2496(3) 0.9497(3) 0.62269(10) 0.0253(5) Uiso 1.000000 R
C36 C 0.6065(3) 0.6373(3) 0.65590(10) 0.0206(5) Uani 1.000000 .
H36 H 0.6383(3) 0.5624(3) 0.63354(10) 0.0247(5) Uiso 1.000000 R
C11 C 0.0822(3) 0.7985(2) 0.71075(10) 0.0154(4) Uani 1.000000 .
C44 C 0.0337(3) 0.5251(3) 0.91960(11) 0.0245(5) Uani 1.000000 .
H44 H -0.0514(3) 0.5102(3) 0.93667(11) 0.0294(6) Uiso 1.000000 R
C26 C 0.0203(3) 0.2889(3) 0.62836(11) 0.0257(5) Uani 1.000000 .
H26 H -0.0568(3) 0.2804(3) 0.65309(11) 0.0309(6) Uiso 1.000000 R
C43 C 0.0504(3) 0.6575(3) 0.92121(12) 0.0279(5) Uani 1.000000 .
H43 H -0.0245(3) 0.7323(3) 0.93883(12) 0.0335(6) Uiso 1.000000 R
C45 C 0.1439(3) 0.4156(3) 0.89251(10) 0.0209(5) Uani 1.000000 .
H45 H 0.1314(3) 0.3279(3) 0.89057(10) 0.0251(5) Uiso 1.000000 R
C13 C -0.1103(3) 1.0427(3) 0.72870(11) 0.0242(5) Uani 1.000000 .
H13 H -0.1375(3) 1.1197(3) 0.74991(11) 0.0290(6) Uiso 1.000000 R
C33 C 0.5182(3) 0.8639(3) 0.72306(10) 0.0203(5) Uani 1.000000 .
H33 H 0.4893(3) 0.9418(3) 0.74392(10) 0.0244(5) Uiso 1.000000 R
C54 C 0.5266(3) 0.9418(3) 0.93067(11) 0.0250(5) Uani 1.000000 .
H54 H 0.5417(3) 1.0136(3) 0.94722(11) 0.0300(6) Uiso 1.000000 R
C32 C 0.6676(3) 0.7294(3) 0.73982(10) 0.0196(4) Uani 1.000000 .
C24 C 0.1195(4) 0.2994(3) 0.53069(12) 0.0319(6) Uani 1.000000 .
C35 C 0.4584(3) 0.7680(3) 0.63968(10) 0.0204(5) Uani 1.000000 .
C23 C 0.2471(4) 0.3171(3) 0.55381(12) 0.0330(6) Uani 1.000000 .
H23 H 0.3226(4) 0.3284(3) 0.52883(12) 0.0396(7) Uiso 1.000000 R
C31 C 0.7819(3) 0.7105(3) 0.79003(11) 0.0290(5) Uani 1.000000 .
H31a H 0.7217(3) 0.756(2) 0.8207(4) 0.0436(8) Uiso 1.000000 GR
H31b H 0.8488(17) 0.6026(3) 0.8060(6) 0.0436(8) Uiso 1.000000 GR
H31c H 0.8485(17) 0.760(2) 0.7756(2) 0.0436(8) Uiso 1.000000 GR
C25 C 0.0077(3) 0.2844(3) 0.56879(12) 0.0324(6) Uani 1.000000 .
H25 H -0.0777(3) 0.2710(3) 0.55416(12) 0.0389(7) Uiso 1.000000 R
C38 C 0.3431(3) 0.7954(4) 0.58718(11) 0.0328(6) Uani 1.000000 .
H38 H 0.2329(3) 0.8490(4) 0.59787(11) 0.0394(7) Uiso 1.000000 R
C39 C 0.3668(4) 0.9015(3) 0.53395(12) 0.0357(6) Uani 1.000000 .
H39a H 0.351(3) 0.9958(11) 0.5445(3) 0.0536(10) Uiso 1.000000 GR
H39b H 0.4741(10) 0.8516(11) 0.5225(6) 0.0536(10) Uiso 1.000000 GR
H39c H 0.2899(18) 0.924(2) 0.5014(3) 0.0536(10) Uiso 1.000000 GR
C27 C 0.1028(4) 0.2965(4) 0.46592(13) 0.0436(8) Uani 1.000000 .
H27a H 0.027(2) 0.3968(8) 0.4440(2) 0.0653(12) Uiso 1.000000 GR
H27b H 0.2059(8) 0.269(3) 0.4503(3) 0.0653(12) Uiso 1.000000 GR
H27c H 0.065(3) 0.222(2) 0.46232(16) 0.0653(12) Uiso 1.000000 GR
C40 C 0.3602(5) 0.6482(5) 0.57150(14) 0.0565(11) Uani 1.000000 .
H40a H 0.4648(14) 0.5971(18) 0.5580(13) 0.0847(16) Uiso 1.000000 GR
H40b H 0.348(4) 0.5817(16) 0.6060(4) 0.0847(16) Uiso 1.000000 GR
H40c H 0.278(2) 0.6723(6) 0.5405(10) 0.0847(16) Uiso 1.000000 GR

loop_
_atom_site_aniso_label
_atom_site_aniso_U_11
_atom_site_aniso_U_22
_atom_site_aniso_U_33
_atom_site_aniso_U_12
_atom_site_aniso_U_13
_atom_site_aniso_U_23
Ru1 0.01123(10) 0.01338(10) 0.01401(10) -0.00481(7) 0.00254(6) -0.00331(6)
S2 0.0163(3) 0.0142(2) 0.0172(2) -0.0065(2) 0.00171(19) -0.00377(19)
S1 0.0131(2) 0.0138(2) 0.0178(2) -0.00228(19) 0.00178(19) -0.00470(19)
P1 0.0122(2) 0.0147(2) 0.0142(2) -0.0057(2) 0.00270(19) -0.00378(19)
O1 0.0209(8) 0.0157(7) 0.0286(9) -0.0048(6) -0.0046(7) -0.0024(6)
O2 0.0234(8) 0.0230(8) 0.0232(8) -0.0145(7) 0.0075(7) -0.0062(6)
N2 0.0136(9) 0.0154(8) 0.0205(9) -0.0064(7) 0.0007(7) -0.0049(7)
N1 0.0117(8) 0.0164(8) 0.0170(9) -0.0055(7) 0.0020(7) -0.0049(7)
C41 0.0151(10) 0.0191(10) 0.0139(10) -0.0067(8) 0.0015(8) -0.0021(8)
C46 0.0156(10) 0.0223(11) 0.0177(10) -0.0088(9) 0.0019(8) -0.0045(8)
C51 0.0155(10) 0.0215(10) 0.0158(10) -0.0109(9) 0.0057(8) -0.0061(8)
C62 0.0171(11) 0.0195(10) 0.0167(10) -0.0079(9) 0.0022(8) -0.0035(8)
C56 0.0164(11) 0.0240(11) 0.0183(11) -0.0100(9) 0.0055(8) -0.0053(9)
C52 0.0188(11) 0.0217(11) 0.0178(10) -0.0088(9) 0.0048(8) -0.0069(9)
C21 0.0222(11) 0.0154(10) 0.0184(10) -0.0066(9) 0.0014(9) -0.0056(8)
C12 0.0180(11) 0.0194(11) 0.0241(11) -0.0091(9) 0.0014(9) -0.0070(9)
C42 0.0190(11) 0.0225(11) 0.0297(12) -0.0096(9) 0.0084(9) -0.0101(9)
C63 0.0174(11) 0.0220(11) 0.0227(11) -0.0057(9) 0.0033(9) -0.0071(9)
C65 0.0225(12) 0.0242(11) 0.0183(11) -0.0106(10) 0.0004(9) 0.0004(9)
C1 0.0138(10) 0.0164(10) 0.0126(9) -0.0045(8) 0.0028(8) -0.0033(8)
C66 0.0168(11) 0.0219(11) 0.0173(10) -0.0080(9) 0.0021(8) -0.0020(9)
C53 0.0304(13) 0.0211(11) 0.0202(11) -0.0131(10) 0.0077(10) -0.0080(9)
C22 0.0278(13) 0.0292(12) 0.0274(12) -0.0149(10) 0.0088(10) -0.0129(10)
C34 0.0170(11) 0.0161(10) 0.0238(11) -0.0046(9) 0.0058(9) 0.0034(9)
C61 0.0141(10) 0.0172(10) 0.0193(10) -0.0070(8) 0.0011(8) -0.0049(8)
C55 0.0223(12) 0.0333(13) 0.0178(11) -0.0161(10) 0.0034(9) -0.0078(9)
C37 0.0114(10) 0.0208(11) 0.0222(11) -0.0071(8) 0.0078(8) -0.0011(9)
C14 0.0144(11) 0.0187(11) 0.0320(13) -0.0033(9) 0.0015(9) -0.0055(9)
C16 0.0175(11) 0.0177(10) 0.0177(10) -0.0068(9) 0.0021(8) -0.0048(8)
C64 0.0196(11) 0.0191(11) 0.0239(11) -0.0038(9) -0.0037(9) -0.0014(9)
C15 0.0177(11) 0.0224(11) 0.0204(11) -0.0071(9) -0.0011(9) -0.0031(9)
C36 0.0230(11) 0.0235(11) 0.0194(11) -0.0130(9) 0.0125(9) -0.0077(9)
C11 0.0130(10) 0.0140(10) 0.0176(10) -0.0052(8) 0.0043(8) -0.0020(8)
C44 0.0171(11) 0.0338(13) 0.0237(12) -0.0138(10) 0.0046(9) -0.0029(10)
C26 0.0248(12) 0.0251(12) 0.0272(12) -0.0102(10) -0.0002(10) -0.0076(10)
C43 0.0206(12) 0.0304(13) 0.0340(13) -0.0096(10) 0.0133(10) -0.0138(11)
C45 0.0182(11) 0.0242(11) 0.0218(11) -0.0121(9) 0.0012(9) -0.0021(9)
C13 0.0202(12) 0.0193(11) 0.0320(13) -0.0054(9) 0.0038(10) -0.0109(10)
C33 0.0246(12) 0.0193(11) 0.0229(11) -0.0147(9) 0.0102(9) -0.0054(9)
C54 0.0340(13) 0.0301(12) 0.0216(11) -0.0209(11) 0.0084(10) -0.0125(10)
C32 0.0180(11) 0.0259(11) 0.0202(11) -0.0161(9) 0.0050(9) -0.0019(9)
C24 0.0422(16) 0.0227(12) 0.0234(12) -0.0058(11) 0.0008(11) -0.0090(10)
C35 0.0203(11) 0.0272(12) 0.0141(10) -0.0135(9) 0.0034(9) 0.0013(9)
C23 0.0414(16) 0.0320(13) 0.0279(13) -0.0156(12) 0.0147(12) -0.0132(11)
C31 0.0284(13) 0.0432(15) 0.0237(12) -0.0241(12) 0.0022(10) -0.0056(11)
C25 0.0327(14) 0.0326(14) 0.0298(13) -0.0105(11) -0.0064(11) -0.0111(11)
C38 0.0264(13) 0.0545(17) 0.0187(12) -0.0214(13) 0.0014(10) -0.0025(11)
C39 0.0420(16) 0.0340(14) 0.0203(12) -0.0091(12) 0.0018(11) -0.0009(11)
C27 0.058(2) 0.0348(15) 0.0252(14) -0.0068(14) -0.0020(13) -0.0113(12)
C40 0.095(3) 0.075(2) 0.0245(14) -0.068(2) -0.0173(16) 0.0077(15)

loop_
_atom_type_symbol
_atom_type_scat_dispersion_real
_atom_type_scat_dispersion_imag
_atom_type_scat_Cromer_Mann_a1
_atom_type_scat_Cromer_Mann_a2
_atom_type_scat_Cromer_Mann_a3
_atom_type_scat_Cromer_Mann_a4
_atom_type_scat_Cromer_Mann_b1
_atom_type_scat_Cromer_Mann_b2
_atom_type_scat_Cromer_Mann_b3
_atom_type_scat_Cromer_Mann_b4
_atom_type_scat_Cromer_Mann_c
_atom_type_scat_source
_atom_type_scat_dispersion_source
C 0.01788 0.00908 2.31000 1.02000 1.58860 0.86500 20.84390 10.20750 0.56870 51.65120 0.21560 'International Tables Volume C Table 6.1.1.4 (pp. 500-502)' 'Brennan, Cowan, Rev. Sci. Instrum., 1992, 63, 850'
H 0.00000 0.00000 0.49300 0.32291 0.14019 0.04081 10.51090 26.12570 3.14236 57.79970 0.00304 'International Tables Volume C Table 6.1.1.4 (pp. 500-502)' 'Brennan, Cowan, Rev. Sci. Instrum., 1992, 63, 850'
N 0.03110 0.01806 12.21260 3.13220 2.01250 1.16630 0.00570 9.89330 28.99750 0.58260 -11.52900 'International Tables Volume C Table 6.1.1.4 (pp. 500-502)' 'Brennan, Cowan, Rev. Sci. Instrum., 1992, 63, 850'
O 0.04960 0.03234 3.04850 2.28680 1.54630 0.86700 13.27710 5.70110 0.32390 32.90890 0.25080 'International Tables Volume C Table 6.1.1.4 (pp. 500-502)' 'Brennan, Cowan, Rev. Sci. Instrum., 1992, 63, 850'
P 0.29730 0.43501 6.43450 4.17910 1.78000 1.49080 1.90670 27.15700 0.52600 68.16450 1.11490 'International Tables Volume C Table 6.1.1.4 (pp. 500-502)' 'Brennan, Cowan, Rev. Sci. Instrum., 1992, 63, 850'
Ru 0.07671 3.30287 19.26740 12.91820 4.86337 1.56756 0.80852 8.43467 24.79970 94.29280 5.37874 'International Tables Volume C Table 6.1.1.4 (pp. 500-502)' 'Brennan, Cowan, Rev. Sci. Instrum., 1992, 63, 850'
S 0.33376 0.55840 6.90530 5.20340 1.43790 1.58630 1.46790 22.21510 0.25360 56.17200 0.86690 'International Tables Volume C Table 6.1.1.4 (pp. 500-502)' 'Brennan, Cowan, Rev. Sci. Instrum., 1992, 63, 850'

loop_
_geom_angle_atom_site_label_1
_geom_angle_atom_site_label_2
_geom_angle_atom_site_label_3
_geom_angle
_geom_angle_site_symmetry_1
_geom_angle_site_symmetry_3
_geom_angle_publ_flag
P1 Ru1 S1 83.652(18) . . ?
N1 Ru1 S1 67.25(5) . . ?
N1 Ru1 P1 90.24(5) . . ?
C34 Ru1 S1 143.74(7) . . ?
C34 Ru1 P1 130.25(6) . . ?
C34 Ru1 N1 96.38(8) . . ?
C37 Ru1 S1 101.68(6) . . ?
C37 Ru1 P1 113.41(6) . . ?
C37 Ru1 N1 153.22(8) . . ?
C37 Ru1 C34 78.24(8) . . ?
C36 Ru1 S1 91.69(6) . . ?
C36 Ru1 P1 148.66(6) . . ?
C36 Ru1 N1 116.49(8) . . ?
C36 Ru1 C34 66.05(8) . . ?
C36 Ru1 C37 37.33(9) . . ?
C33 Ru1 S1 167.16(6) . . ?
C33 Ru1 P1 101.97(6) . . ?
C33 Ru1 N1 123.71(8) . . ?
C33 Ru1 C34 36.40(9) . . ?
C33 Ru1 C37 65.51(8) . . ?
C33 Ru1 C36 77.47(8) . . ?
C32 Ru1 S1 132.33(6) . . ?
C32 Ru1 P1 94.11(6) . . ?
C32 Ru1 N1 160.29(8) . . ?
C32 Ru1 C34 66.32(8) . . ?
C32 Ru1 C37 36.54(8) . . ?
C32 Ru1 C36 66.49(8) . . ?
C32 Ru1 C33 36.59(8) . . ?
C35 Ru1 S1 108.50(6) . . ?
C35 Ru1 P1 167.70(6) . . ?
C35 Ru1 N1 92.80(8) . . ?
C35 Ru1 C34 37.53(9) . . ?
C35 Ru1 C37 66.84(8) . . ?
C35 Ru1 C36 36.44(9) . . ?
C35 Ru1 C33 66.53(8) . . ?
C35 Ru1 C32 79.18(8) . . ?
O2 S2 O1 116.23(10) . . ?
N2 S2 O1 114.68(10) . . ?
N2 S2 O2 107.83(9) . . ?
C21 S2 O1 106.65(10) . . ?
C21 S2 O2 106.04(10) . . ?
C21 S2 N2 104.39(10) . . ?
C1 S1 Ru1 81.76(7) . . ?
C41 P1 Ru1 118.43(7) . . ?
C51 P1 Ru1 114.75(7) . . ?
C51 P1 C41 102.57(10) . . ?
C61 P1 Ru1 114.62(7) . . ?
C61 P1 C41 100.89(10) . . ?
C61 P1 C51 103.47(10) . . ?
C1 N2 S2 123.05(15) . . ?
C1 N1 Ru1 104.62(13) . . ?
C11 N1 Ru1 130.99(14) . . ?
C11 N1 C1 124.08(18) . . ?
C46 C41 P1 119.59(16) . . ?
C42 C41 P1 121.74(17) . . ?
C42 C41 C46 118.6(2) . . ?
H46 C46 C41 119.80(13) . . ?
C45 C46 C41 120.4(2) . . ?
C45 C46 H46 119.80(14) . . ?
C56 C51 P1 122.98(17) . . ?
C52 C51 P1 118.62(17) . . ?
C52 C51 C56 118.3(2) . . ?
C63 C62 H62 119.74(13) . . ?
C61 C62 H62 119.74(13) . . ?
C61 C62 C63 120.5(2) . . ?
H56 C56 C51 119.66(13) . . ?
C55 C56 C51 120.7(2) . . ?
C55 C56 H56 119.66(14) . . ?
H52 C52 C51 119.52(13) . . ?
C53 C52 C51 121.0(2) . . ?
C53 C52 H52 119.52(14) . . ?
C22 C21 S2 118.67(18) . . ?
C26 C21 S2 121.00(19) . . ?
C26 C21 C22 120.3(2) . . ?
C11 C12 H12 119.83(13) . . ?
C13 C12 H12 119.83(14) . . ?
C13 C12 C11 120.3(2) . . ?
H42 C42 C41 119.67(13) . . ?
C43 C42 C41 120.7(2) . . ?
C43 C42 H42 119.67(14) . . ?
H63 C63 C62 119.93(13) . . ?
C64 C63 C62 120.1(2) . . ?
C64 C63 H63 119.93(14) . . ?
C66 C65 H65 120.01(13) . . ?
C64 C65 H65 120.01(14) . . ?
C64 C65 C66 120.0(2) . . ?
N2 C1 S1 130.38(16) . . ?
N1 C1 S1 106.36(15) . . ?
N1 C1 N2 123.17(19) . . ?
H66 C66 C65 119.61(13) . . ?
C61 C66 C65 120.8(2) . . ?
C61 C66 H66 119.61(13) . . ?
H53 C53 C52 119.97(14) . . ?
C54 C53 C52 120.1(2) . . ?
C54 C53 H53 119.97(14) . . ?
H22 C22 C21 120.36(14) . . ?
C23 C22 C21 119.3(2) . . ?
C23 C22 H22 120.36(16) . . ?
H34 C34 Ru1 126.36(6) . . ?
C33 C34 Ru1 73.85(13) . . ?
C33 C34 H34 119.16(13) . . ?
C35 C34 Ru1 72.57(12) . . ?
C35 C34 H34 119.16(13) . . ?
C35 C34 C33 121.7(2) . . ?
C62 C61 P1 120.15(17) . . ?
C66 C61 P1 121.15(17) . . ?
C66 C61 C62 118.7(2) . . ?
H55 C55 C56 119.85(14) . . ?
C54 C55 C56 120.3(2) . . ?
C54 C55 H55 119.85(14) . . ?
H37 C37 Ru1 127.89(6) . . ?
C36 C37 Ru1 71.28(12) . . ?
C36 C37 H37 119.63(13) . . ?
C32 C37 Ru1 73.37(12) . . ?
C32 C37 H37 119.63(13) . . ?
C32 C37 C36 120.7(2) . . ?
C15 C14 H14 120.42(14) . . ?
C13 C14 H14 120.42(13) . . ?
C13 C14 C15 119.2(2) . . ?
C15 C16 H16 119.87(13) . . ?
C11 C16 H16 119.87(12) . . ?
C11 C16 C15 120.3(2) . . ?
C65 C64 C63 119.9(2) . . ?
H64 C64 C63 120.07(14) . . ?
H64 C64 C65 120.07(14) . . ?
C16 C15 C14 120.4(2) . . ?
H15 C15 C14 119.80(14) . . ?
H15 C15 C16 119.80(13) . . ?
C37 C36 Ru1 71.39(12) . . ?
H36 C36 Ru1 129.30(6) . . ?
H36 C36 C37 119.23(13) . . ?
C35 C36 Ru1 72.57(12) . . ?
C35 C36 C37 121.5(2) . . ?
C35 C36 H36 119.23(14) . . ?
C12 C11 N1 119.7(2) . . ?
C16 C11 N1 121.34(19) . . ?
C16 C11 C12 119.0(2) . . ?
C43 C44 H44 120.16(14) . . ?
C45 C44 H44 120.16(14) . . ?
C45 C44 C43 119.7(2) . . ?
H26 C26 C21 120.37(14) . . ?
C25 C26 C21 119.3(2) . . ?
C25 C26 H26 120.37(16) . . ?
C44 C43 C42 120.2(2) . . ?
H43 C43 C42 119.92(14) . . ?
H43 C43 C44 119.92(14) . . ?
C44 C45 C46 120.4(2) . . ?
H45 C45 C46 119.79(14) . . ?
H45 C45 C44 119.79(14) . . ?
C14 C13 C12 120.8(2) . . ?
H13 C13 C12 119.60(14) . . ?
H13 C13 C14 119.60(13) . . ?
C34 C33 Ru1 69.74(13) . . ?
H33 C33 Ru1 131.49(6) . . ?
H33 C33 C34 119.69(13) . . ?
C32 C33 Ru1 71.94(12) . . ?
C32 C33 C34 120.6(2) . . ?
C32 C33 H33 119.69(13) . . ?
C55 C54 C53 119.7(2) . . ?
H54 C54 C53 120.17(14) . . ?
H54 C54 C55 120.17(14) . . ?
C37 C32 Ru1 70.08(12) . . ?
C33 C32 Ru1 71.47(12) . . ?
C33 C32 C37 118.1(2) . . ?
C31 C32 Ru1 132.46(16) . . ?
C31 C32 C37 120.3(2) . . ?
C31 C32 C33 121.6(2) . . ?
C25 C24 C23 118.1(2) . . ?
C27 C24 C23 121.0(3) . . ?
C27 C24 C25 120.9(3) . . ?
C34 C35 Ru1 69.90(12) . . ?
C36 C35 Ru1 70.99(12) . . ?
C36 C35 C34 117.2(2) . . ?
C38 C35 Ru1 129.44(16) . . ?
C38 C35 C34 119.2(2) . . ?
C38 C35 C36 123.6(2) . . ?
C24 C23 C22 121.5(3) . . ?
H23 C23 C22 119.27(16) . . ?
H23 C23 C24 119.27(16) . . ?
H31a C31 C32 109.5 . . ?
H31b C31 C32 109.5 . . ?
H31b C31 H31a 109.5 . . ?
H31c C31 C32 109.5 . . ?
H31c C31 H31a 109.5 . . ?
H31c C31 H31b 109.5 . . ?
C24 C25 C26 121.6(3) . . ?
H25 C25 C26 119.22(16) . . ?
H25 C25 C24 119.22(16) . . ?
H38 C38 C35 107.74(14) . . ?
C39 C38 C35 109.2(2) . . ?
C39 C38 H38 107.74(16) . . ?
C40 C38 C35 113.3(2) . . ?
C40 C38 H38 107.7(2) . . ?
C40 C38 C39 110.9(2) . . ?
H39a C39 C38 109.5 . . ?
H39b C39 C38 109.5 . . ?
H39b C39 H39a 109.5 . . ?
H39c C39 C38 109.5 . . ?
H39c C39 H39a 109.5 . . ?
H39c C39 H39b 109.5 . . ?
H27a C27 C24 109.5 . . ?
H27b C27 C24 109.5 . . ?
H27b C27 H27a 109.5 . . ?
H27c C27 C24 109.5 . . ?
H27c C27 H27a 109.5 . . ?
H27c C27 H27b 109.5 . . ?
H40a C40 C38 109.5 . . ?
H40b C40 C38 109.5 . . ?
H40b C40 H40a 109.5 . . ?
H40c C40 C38 109.5 . . ?
H40c C40 H40a 109.5 . . ?
H40c C40 H40b 109.5 . . ?

loop_
_geom_bond_atom_site_label_1
_geom_bond_atom_site_label_2
_geom_bond_distance
_geom_bond_site_symmetry_2
_geom_bond_publ_flag
Ru1 S1 2.3796(5) . ?
Ru1 P1 2.3491(5) . ?
Ru1 N1 2.0994(18) . ?
Ru1 C34 2.210(2) . ?
Ru1 C37 2.227(2) . ?
Ru1 C36 2.225(2) . ?
Ru1 C33 2.263(2) . ?
Ru1 C32 2.269(2) . ?
Ru1 C35 2.245(2) . ?
S2 O1 1.4432(17) . ?
S2 O2 1.4448(16) . ?
S2 N2 1.5892(18) . ?
S2 C21 1.776(2) . ?
S1 C1 1.767(2) . ?
P1 C41 1.838(2) . ?
P1 C51 1.839(2) . ?
P1 C61 1.836(2) . ?
N2 C1 1.338(3) . ?
N1 C1 1.328(3) . ?
N1 C11 1.420(3) . ?
C41 C46 1.397(3) . ?
C41 C42 1.396(3) . ?
C46 H46 0.9300 . ?
C46 C45 1.390(3) . ?
C51 C56 1.394(3) . ?
C51 C52 1.402(3) . ?
C62 H62 0.9300 . ?
C62 C63 1.390(3) . ?
C62 C61 1.396(3) . ?
C56 H56 0.9300 . ?
C56 C55 1.393(3) . ?
C52 H52 0.9300 . ?
C52 C53 1.384(3) . ?
C21 C22 1.391(3) . ?
C21 C26 1.385(3) . ?
C12 H12 0.9300 . ?
C12 C11 1.390(3) . ?
C12 C13 1.391(3) . ?
C42 H42 0.9300 . ?
C42 C43 1.388(3) . ?
C63 H63 0.9300 . ?
C63 C64 1.387(3) . ?
C65 H65 0.9300 . ?
C65 C66 1.387(3) . ?
C65 C64 1.389(3) . ?
C66 H66 0.9300 . ?
C66 C61 1.396(3) . ?
C53 H53 0.9300 . ?
C53 C54 1.391(4) . ?
C22 H22 0.9300 . ?
C22 C23 1.389(4) . ?
C34 H34 0.9300 . ?
C34 C33 1.398(3) . ?
C34 C35 1.434(3) . ?
C55 H55 0.9300 . ?
C55 C54 1.384(4) . ?
C37 H37 0.9300 . ?
C37 C36 1.425(3) . ?
C37 C32 1.410(3) . ?
C14 H14 0.9300 . ?
C14 C15 1.394(3) . ?
C14 C13 1.384(4) . ?
C16 H16 0.9300 . ?
C16 C15 1.390(3) . ?
C16 C11 1.402(3) . ?
C64 H64 0.9300 . ?
C15 H15 0.9300 . ?
C36 H36 0.9300 . ?
C36 C35 1.398(3) . ?
C44 H44 0.9300 . ?
C44 C43 1.387(4) . ?
C44 C45 1.382(3) . ?
C26 H26 0.9300 . ?
C26 C25 1.392(4) . ?
C43 H43 0.9300 . ?
C45 H45 0.9300 . ?
C13 H13 0.9300 . ?
C33 H33 0.9300 . ?
C33 C32 1.423(3) . ?
C54 H54 0.9300 . ?
C32 C31 1.500(3) . ?
C24 C23 1.388(4) . ?
C24 C25 1.388(4) . ?
C24 C27 1.511(4) . ?
C35 C38 1.519(3) . ?
C23 H23 0.9300 . ?
C31 H31a 0.9600 . ?
C31 H31b 0.9600 . ?
C31 H31c 0.9600 . ?
C25 H25 0.9300 . ?
C38 H38 0.9800 . ?
C38 C39 1.522(4) . ?
C38 C40 1.510(5) . ?
C39 H39a 0.9600 . ?
C39 H39b 0.9600 . ?
C39 H39c 0.9600 . ?
C27 H27a 0.9600 . ?
C27 H27b 0.9600 . ?
C27 H27c 0.9600 . ?
C40 H40a 0.9600 . ?
C40 H40b 0.9600 . ?
C40 H40c 0.9600 . ?

loop_
_geom_torsion_atom_site_label_1
_geom_torsion_atom_site_label_2
_geom_torsion_atom_site_label_3
_geom_torsion_atom_site_label_4
_geom_torsion
_geom_torsion_site_symmetry_1
_geom_torsion_site_symmetry_2
_geom_torsion_site_symmetry_3
_geom_torsion_site_symmetry_4
_geom_torsion_publ_flag
Ru1 N1 C1 S1 1.07(10) . . . . ?
Ru1 N1 C1 N2 178.02(12) . . . . ?
Ru1 N1 C11 C12 -47.3(2) . . . . ?
Ru1 N1 C11 C16 130.84(19) . . . . ?
Ru1 C34 C33 C32 52.96(14) . . . . ?
Ru1 C34 C35 C36 -54.68(14) . . . . ?
Ru1 C34 C35 C38 124.78(13) . . . . ?
Ru1 C37 C36 C35 54.72(15) . . . . ?
Ru1 C37 C32 C33 -54.79(14) . . . . ?
Ru1 C37 C32 C31 128.31(12) . . . . ?
Ru1 C36 C37 C32 -56.41(14) . . . . ?
Ru1 C36 C35 C34 54.14(14) . . . . ?
Ru1 C36 C35 C38 -125.29(13) . . . . ?
Ru1 C33 C34 C35 -56.96(14) . . . . ?
Ru1 C33 C32 C37 54.12(14) . . . . ?
Ru1 C33 C32 C31 -129.03(13) . . . . ?
Ru1 C32 C37 C36 55.43(14) . . . . ?
Ru1 C32 C33 C34 -51.96(15) . . . . ?
Ru1 C35 C34 C33 57.57(15) . . . . ?
Ru1 C35 C36 C37 -54.19(14) . . . . ?
Ru1 C35 C38 C39 169.8(2) . . . . ?
Ru1 C35 C38 C40 -66.1(3) . . . . ?
S2 N2 C1 S1 -5.4(2) . . . . ?
S2 N2 C1 N1 178.41(16) . . . . ?
S2 C21 C22 C23 -178.95(19) . . . . ?
S2 C21 C26 C25 -179.50(19) . . . . ?
S1 C1 N1 C11 175.30(12) . . . . ?
P1 C41 C46 C45 178.23(17) . . . . ?
P1 C41 C42 C43 -177.7(2) . . . . ?
P1 C51 C56 C55 174.64(18) . . . . ?
P1 C51 C52 C53 -175.10(17) . . . . ?
P1 C61 C62 C63 -179.19(17) . . . . ?
P1 C61 C66 C65 178.89(18) . . . . ?
N2 C1 N1 C11 -7.8(3) . . . . ?
N1 C11 C12 C13 -178.9(2) . . . . ?
N1 C11 C16 C15 179.9(2) . . . . ?
C41 C46 C45 C44 -1.0(3) . . . . ?
C41 C42 C43 C44 0.1(3) . . . . ?
C46 C45 C44 C43 1.5(3) . . . . ?
C51 C56 C55 C54 0.4(3) . . . . ?
C51 C52 C53 C54 0.2(3) . . . . ?
C62 C63 C64 C65 -1.3(3) . . . . ?
C62 C61 C66 C65 -1.5(3) . . . . ?
C56 C55 C54 C53 1.5(3) . . . . ?
C52 C53 C54 C55 -1.8(3) . . . . ?
C21 C22 C23 C24 -2.1(3) . . . . ?
C21 C26 C25 C24 -1.1(3) . . . . ?
C12 C11 C16 C15 -1.9(2) . . . . ?
C12 C13 C14 C15 -1.1(3) . . . . ?
C42 C43 C44 C45 -1.1(3) . . . . ?
C63 C64 C65 C66 1.0(3) . . . . ?
C22 C23 C24 C25 0.7(3) . . . . ?
C22 C23 C24 C27 -179.3(3) . . . . ?
C34 C33 C32 C37 2.2(2) . . . . ?
C34 C33 C32 C31 179.0(2) . . . . ?
C34 C35 C36 C37 -0.1(2) . . . . ?
C34 C35 C38 C39 82.7(2) . . . . ?
C34 C35 C38 C40 -153.2(3) . . . . ?
C37 C36 C35 C38 -179.5(2) . . . . ?
C14 C15 C16 C11 -0.5(3) . . . . ?
C36 C35 C38 C39 -97.9(2) . . . . ?
C36 C35 C38 C40 26.3(3) . . . . ?
C26 C25 C24 C23 0.9(3) . . . . ?
C26 C25 C24 C27 -179.1(2) . . . . ?
